data_7027166
loop_
_publ_author_name
'Yamaguchi, Tadashi'
'Yamazaki, Fumie'
'Ito, Tasuku'

_publ_section_title
;
 A short platinum to silver dative bond and its application in the
 construction of extended structures: syntheses and structures of
 Ag2[Pt(ox)2]&#x00B7;2H2O and [Ag(H2O)]2[Ag2(CF3SO3)4][Pt(acac)2]2
;
_journal_issue 3
_journal_name_full 'Journal of the Chemical Society, Dalton Transactions'
_journal_page_first 273
_journal_paper_doi 10.1039/a808678h
_journal_year 1999
_chemical_formula_moiety 'C4 H4 Ag2 O10 Pt '
_chemical_formula_sum 'C4 H4 Ag2 O10 Pt'
_chemical_formula_weight 622.90
_space_group_IT_number 12
_symmetry_cell_setting monoclinic
_symmetry_Int_Tables_number 12
_symmetry_space_group_name_Hall '-C 2y'
_symmetry_space_group_name_H-M 'C 1 2/m 1'
_cell_angle_alpha 90
_cell_angle_beta 117.050(10)
_cell_angle_gamma 90
_cell_formula_units_Z 2
_cell_length_a 9.745(2)
_cell_length_b 7.913(1)
_cell_length_c 6.954(1)
_cell_measurement_reflns_used 25
_cell_measurement_temperature 296.2
_cell_measurement_theta_max 14.9
_cell_measurement_theta_min 14.1
_cell_volume 477.58(14)
_computing_cell_refinement 'Rigaku/AFC Diffractometer Control'
_computing_data_collection 'Rigaku/AFC Diffractometer Control'
_computing_data_reduction teXsan
_computing_publication_material teXsan
_computing_structure_refinement teXsan
_computing_structure_solution SAPI91
_diffrn_ambient_temperature 296.2
_diffrn_measurement_device_type 'Rigaku AFC7S'
_diffrn_measurement_method \w-2\q
_diffrn_orient_matrix_UB_11 -0.06327
_diffrn_orient_matrix_UB_12 -0.05107
_diffrn_orient_matrix_UB_13 -0.14551
_diffrn_orient_matrix_UB_21 -0.05828
_diffrn_orient_matrix_UB_22 0.10836
_diffrn_orient_matrix_UB_23 -0.05066
_diffrn_orient_matrix_UB_31 0.07665
_diffrn_orient_matrix_UB_32 0.04023
_diffrn_orient_matrix_UB_33 -0.04826
_diffrn_radiation_detector 'scintillation counter'
_diffrn_radiation_monochromator graphite
_diffrn_radiation_source 'Rigaku sealed tube'
_diffrn_radiation_type 'Mo K\a'
_diffrn_radiation_wavelength 0.7107
_diffrn_reflns_av_R_equivalents 0.044
_diffrn_reflns_av_sigmaI/netI 0.019
_diffrn_reflns_limit_h_max 12
_diffrn_reflns_limit_h_min 0
_diffrn_reflns_limit_k_max 10
_diffrn_reflns_limit_k_min 0
_diffrn_reflns_limit_l_max 8
_diffrn_reflns_limit_l_min -9
_diffrn_reflns_number 625
_diffrn_reflns_reduction_process 'Lp corrections applied'
_diffrn_reflns_theta_max 27.48
_diffrn_reflns_theta_min 3.29
_diffrn_standards_decay_% -13.68
_diffrn_standards_interval_count 150
_diffrn_standards_number 3
_exptl_absorpt_coefficient_mu 18.645
_exptl_absorpt_correction_T_max 1.000
_exptl_absorpt_correction_T_min 0.557
_exptl_absorpt_correction_type refdelf
_exptl_absorpt_process_details '(Walker & Stuart, 1983)'
_exptl_crystal_colour colorless
_exptl_crystal_density_diffrn 4.331
_exptl_crystal_density_method 'not measured'
_exptl_crystal_description prismatic
_exptl_crystal_F_000 560.00
_exptl_crystal_size_max 0.200
_exptl_crystal_size_mid 0.200
_exptl_crystal_size_min 0.100
_refine_diff_density_max 1.47
_refine_diff_density_min -1.29
_refine_ls_extinction_coef 0.0059(7)
_refine_ls_extinction_method 'Zachariasen(1967) type 2 Gaussian isotropic'
_refine_ls_goodness_of_fit_obs 2.335
_refine_ls_matrix_type full
_refine_ls_number_constraints 0
_refine_ls_number_parameters 45
_refine_ls_number_reflns 585
_refine_ls_number_restraints 0
_refine_ls_R_factor_obs 0.0241
_refine_ls_shift/su_max 0.0030
_refine_ls_shift/su_mean 0.0010
_refine_ls_structure_factor_coef F
_refine_ls_weighting_details 'w = 1/[\s^2^(Fo) + 0.00006|Fo|^2^]'
_refine_ls_weighting_scheme calc
_refine_ls_wR_factor_obs 0.0302
_reflns_number_observed 585
_reflns_number_total 591
_reflns_threshold_expression >3.0sigma(I)
_cod_data_source_file 808678hsup1.cif
_cod_data_source_block Ag2[Pt(ox)2]
_cod_depositor_comments
;
The following automatic conversions were performed:
'_reflns_observed_expression' tag replaced with
'_reflns_threshold_expression' tag as specified in the replacement
file
'cod-tools/trunk/perl-scripts/inputs/replacement_tags.lst'.

'_atom_site_calc_flags'
tag replaced with '_atom_site_calc_flag' tag as specified in the
replacement file
'cod-tools/trunk/perl-scripts/inputs/replacement_tags.lst'.

'_atom_type_scat_imag'
tag replaced with '_atom_type_scat_dispersion_imag' tag as specified
in the replacement file
'cod-tools/trunk/perl-scripts/inputs/replacement_tags.lst'.

Automatic conversion script
Id: cif_correct_tags 3137 2015-03-23 15:08:43Z antanas 
;
_cod_original_cell_volume 477.6(1)
_cod_original_sg_symbol_H-M 'C 2/m        '
_cod_original_formula_sum 'C4 H4 Ag2 O10 Pt '
_cod_database_code 7027166

loop_
_symmetry_equiv_pos_as_xyz
x,y,z
x,-y,z
-x,-y,-z
-x,y,-z
1/2+x,1/2+y,z
1/2+x,1/2-y,z
1/2-x,1/2-y,-z
1/2-x,1/2+y,-z

loop_
_atom_site_label
_atom_site_type_symbol
_atom_site_fract_x
_atom_site_fract_y
_atom_site_fract_z
_atom_site_U_iso_or_equiv
_atom_site_adp_type
_atom_site_occupancy
_atom_site_calc_flag
_atom_site_refinement_flags
Pt Pt 0.0000 0.0000 0.0000 0.0122(1) Uani 1.00 d S
Ag Ag -0.28217(9) 0.0000 0.5856(1) 0.0266(2) Uani 1.00 d S
O(1) O -0.0861(6) 0.1667(6) 0.1334(7) 0.023(1) Uani 1.00 d .
O(2) O -0.1942(6) 0.1753(6) 0.3526(9) 0.033(1) Uani 1.00 d .
O(3) O -0.4604(10) 0.0000 0.7404(14) 0.036(2) Uani 1.00 d S
C(1) C -0.1424(7) 0.0970(8) 0.2494(11) 0.021(2) Uani 1.00 d .

loop_
_atom_site_aniso_label
_atom_site_aniso_U_11
_atom_site_aniso_U_22
_atom_site_aniso_U_33
_atom_site_aniso_U_12
_atom_site_aniso_U_13
_atom_site_aniso_U_23
Pt 0.0134(3) 0.0110(3) 0.0129(3) 0.0000 0.0066(2) 0.0000
Ag 0.0232(5) 0.0299(4) 0.0279(4) 0.0000 0.0127(4) 0.0000
O(1) 0.033(3) 0.017(2) 0.026(2) 0.001(2) 0.021(2) 0.001(2)
O(2) 0.049(3) 0.025(2) 0.041(3) -0.001(2) 0.036(3) -0.007(2)
O(3) 0.044(5) 0.020(3) 0.042(5) 0.0000 0.019(4) 0.0000
C(1) 0.023(3) 0.020(3) 0.026(3) -0.004(3) 0.015(3) -0.004(3)

loop_
_atom_type_symbol
_atom_type_description
_atom_type_scat_dispersion_real
_atom_type_scat_dispersion_imag
_atom_type_scat_source
Pt ' Pt' -1.703 8.390
;International Tables for Crystallography
(1992, Vol. C, Tables 4.2.6.8 and 6.1.1.1)
;
Ag Ag -0.897 1.101
;International Tables for Crystallography
(1992, Vol. C, Tables 4.2.6.8 and 6.1.1.1)
;
C C 0.003 0.002
;International Tables for Crystallography
(1992, Vol. C, Tables 4.2.6.8 and 6.1.1.1)
;
O O 0.011 0.006
;International Tables for Crystallography
(1992, Vol. C, Tables 4.2.6.8 and 6.1.1.1)
;
H H 0.000 0.000
;International Tables for Crystallography
(1992, Vol. C, Table 6.1.1.2)
;

loop_
_geom_angle_atom_site_label_1
_geom_angle_atom_site_label_2
_geom_angle_atom_site_label_3
_geom_angle
_geom_angle_site_symmetry_1
_geom_angle_site_symmetry_2
_geom_angle_site_symmetry_3
_geom_angle_publ_flag
Ag Pt Ag 180.0 1_554 1_555 3_556 yes
Ag Pt O(1) 93.0(1) 1_554 1_555 1_555 yes
Ag Pt O(1) 93.0(1) 1_554 1_555 2_555 yes
Ag Pt O(1) 87.0(1) 1_554 1_555 3_555 yes
Ag Pt O(1) 87.0(1) 1_554 1_555 4_555 yes
Ag Pt O(1) 87.0(1) 3_556 1_555 1_555 yes
Ag Pt O(1) 87.0(1) 3_556 1_555 2_555 yes
Ag Pt O(1) 93.0(1) 3_556 1_555 3_555 yes
Ag Pt O(1) 93.0(1) 3_556 1_555 4_555 yes
O(1) Pt O(1) 82.4(2) 1_555 1_555 2_555 yes
O(1) Pt O(1) 180.0 1_555 1_555 3_555 yes
O(1) Pt O(1) 97.6(2) 1_555 1_555 4_555 yes
O(1) Pt O(1) 97.6(2) 2_555 1_555 3_555 yes
O(1) Pt O(1) 180.0 2_555 1_555 4_555 yes
O(1) Pt O(1) 82.4(2) 3_555 1_555 4_555 yes
Pt Ag O(2) 100.8(1) 1_556 1_555 1_555 yes
Pt Ag O(2) 100.8(1) 1_556 1_555 2_555 yes
Pt Ag O(2) 87.3(1) 1_556 1_555 8_446 yes
Pt Ag O(2) 87.3(1) 1_556 1_555 7_456 yes
Pt Ag O(3) 96.0(2) 1_556 1_555 1_555 yes
Pt Ag O(3) 173.1(2) 1_556 1_555 3_456 yes
O(2) Ag O(2) 65.7(2) 1_555 1_555 2_555 yes
O(2) Ag O(2) 135.4(1) 1_555 1_555 8_446 yes
O(2) Ag O(2) 69.7(2) 1_555 1_555 7_456 yes
O(2) Ag O(3) 142.7(1) 1_555 1_555 1_555 yes
O(2) Ag O(3) 85.0(2) 1_555 1_555 3_456 yes
O(2) Ag O(2) 69.7(2) 2_555 1_555 8_446 yes
O(2) Ag O(2) 135.4(1) 2_555 1_555 7_456 yes
O(2) Ag O(3) 142.7(1) 2_555 1_555 1_555 yes
O(2) Ag O(3) 85.0(2) 2_555 1_555 3_456 yes
O(2) Ag O(2) 154.9(2) 8_446 1_555 7_456 yes
O(2) Ag O(3) 78.11(10) 8_446 1_555 1_555 yes
O(2) Ag O(3) 91.2(1) 8_446 1_555 3_456 yes
O(2) Ag O(3) 78.11(10) 7_456 1_555 1_555 yes
O(2) Ag O(3) 91.2(1) 7_456 1_555 3_456 yes
O(3) Ag O(3) 77.1(3) 1_555 1_555 3_456 yes
Pt O(1) C(1) 113.3(4) 1_555 1_555 1_555 yes
Ag O(2) Ag 110.3(2) 1_555 1_555 7_456 yes
Ag O(2) C(1) 116.4(4) 1_555 1_555 1_555 yes
Ag O(2) C(1) 133.1(4) 7_456 1_555 1_555 yes
Ag O(3) Ag 102.9(3) 1_555 1_555 3_456 yes
O(1) C(1) O(2) 124.1(6) 1_555 1_555 1_555 yes
O(1) C(1) C(1) 115.3(4) 1_555 1_555 2_555 yes
O(2) C(1) C(1) 120.6(4) 1_555 1_555 2_555 yes

loop_
_geom_bond_atom_site_label_1
_geom_bond_atom_site_label_2
_geom_bond_distance
_geom_bond_site_symmetry_1
_geom_bond_site_symmetry_2
_geom_bond_publ_flag
Pt Ag 2.9425(8) 1_555 1_554 yes
Pt Ag 2.9425(8) 1_555 3_556 yes
Pt O(1) 2.003(4) 1_555 1_555 yes
Pt O(1) 2.003(4) 1_555 2_555 yes
Pt O(1) 2.003(4) 1_555 3_555 yes
Pt O(1) 2.003(4) 1_555 4_555 yes
Ag O(2) 2.559(5) 1_555 1_555 yes
Ag O(2) 2.559(5) 1_555 2_555 yes
Ag O(2) 2.632(5) 1_555 8_446 yes
Ag O(2) 2.632(5) 1_555 7_456 yes
Ag O(3) 2.424(8) 1_555 1_555 yes
Ag O(3) 2.502(9) 1_555 3_456 yes
O(1) C(1) 1.288(7) 1_555 1_555 yes
O(2) C(1) 1.218(7) 1_555 1_555 yes
C(1) C(1) 1.54(1) 1_555 2_555 yes

loop_
_geom_contact_atom_site_label_1
_geom_contact_atom_site_label_2
_geom_contact_distance
_geom_contact_site_symmetry_1
_geom_contact_site_symmetry_2
Pt Ag 2.9425(8) 1_555 1_554
Pt Ag 2.9425(8) 1_555 3_556
Ag O(2) 2.559(5) 1_555 1_555
Ag O(2) 2.559(5) 1_555 2_555
Ag O(2) 2.632(5) 1_555 8_446
Ag O(2) 2.632(5) 1_555 7_456
Ag O(3) 2.502(9) 1_555 3_456
Ag O(1) 3.472(5) 1_555 4_556
O(1) O(1) 3.162(10) 1_555 7_455
O(1) O(2) 3.315(7) 1_555 7_455
O(1) C(1) 3.343(8) 1_555 7_455
O(1) O(2) 3.370(7) 1_555 4_556
O(2) C(1) 3.248(9) 1_555 4_556
O(2) O(2) 3.39(1) 1_555 4_556
O(3) C(1) 3.57(1) 1_555 1_556
O(3) C(1) 3.57(1) 1_555 2_556
C(1) C(1) 3.33(1) 1_555 4_556
